data_7204706
loop_
_publ_author_name
'Abrahams, Brendan F.'
'Moylan, Michael'
'Orchard, Simon D.'
'Robson, Richard'

_publ_section_title
;
 Channel-containing lanthanide mucate structuresElectronic
 Supplementary Information (ESI) available: Figures 1S?5S. See
 http://www.rsc.org/suppdata/ce/b3/b306838b/
;
_journal_issue 55
_journal_name_full CrystEngComm
_journal_page_first 313
_journal_paper_doi 10.1039/b306838b
_journal_volume 5
_journal_year 2003
_chemical_formula_sum 'C18 H40 Ce2 O32'
_chemical_formula_weight 1048.74
_chemical_name_common tris(galactarato)dicerium(iii)octahydrate
_chemical_name_systematic
;
tris(galactarato)dicerium(III)octahydrate
;
_space_group_IT_number 147
_symmetry_cell_setting trigonal
_symmetry_space_group_name_Hall '-P 3'
_symmetry_space_group_name_H-M 'P -3'
_atom_sites_solution_hydrogens geom
_atom_sites_solution_primary direct
_atom_sites_solution_secondary difmap
_audit_creation_method SHELXL-97
_cell_angle_alpha 90.00
_cell_angle_beta 90.00
_cell_angle_gamma 120.00
_cell_formula_units_Z 1
_cell_length_a 10.2880(15)
_cell_length_b 10.2880(15)
_cell_length_c 8.9427(18)
_cell_measurement_reflns_used 4824
_cell_measurement_temperature 293(2)
_cell_measurement_theta_max 27.49
_cell_measurement_theta_min 2.29
_cell_volume 819.7(2)
_computing_cell_refinement 'Bruker SMART'
_computing_data_collection 'Bruker SMART'
_computing_data_reduction 'Bruker SAINT'
_computing_structure_refinement 'SHELXL-97 (Sheldrick, 1997)'
_computing_structure_solution 'SHELXS-97 (Sheldrick, 1997)'
_diffrn_ambient_temperature 293(2)
_diffrn_measured_fraction_theta_full 0.997
_diffrn_measured_fraction_theta_max 0.997
_diffrn_measurement_device_type 'CCD area detector'
_diffrn_measurement_method 'phi and omega scans'
_diffrn_radiation_monochromator graphite
_diffrn_radiation_source 'fine-focus sealed tube'
_diffrn_radiation_type MoK\a
_diffrn_radiation_wavelength 0.71073
_diffrn_reflns_av_R_equivalents 0.0160
_diffrn_reflns_av_sigmaI/netI 0.0138
_diffrn_reflns_limit_h_max 12
_diffrn_reflns_limit_h_min -13
_diffrn_reflns_limit_k_max 13
_diffrn_reflns_limit_k_min -7
_diffrn_reflns_limit_l_max 11
_diffrn_reflns_limit_l_min -11
_diffrn_reflns_number 5183
_diffrn_reflns_theta_full 27.50
_diffrn_reflns_theta_max 27.50
_diffrn_reflns_theta_min 2.28
_diffrn_standards_decay_% 0
_exptl_absorpt_coefficient_mu 2.863
_exptl_absorpt_correction_T_max 1.000
_exptl_absorpt_correction_T_min 0.870
_exptl_absorpt_correction_type multi-scan
_exptl_absorpt_process_details
;
Sheldrick, G. M., SADABS
;
_exptl_crystal_colour colourless
_exptl_crystal_density_diffrn 2.124
_exptl_crystal_density_method 'not measured'
_exptl_crystal_description 'hexagonal prism'
_exptl_crystal_F_000 520
_exptl_crystal_size_max 0.23
_exptl_crystal_size_mid 0.23
_exptl_crystal_size_min 0.20
_refine_diff_density_max 2.710
_refine_diff_density_min -0.511
_refine_diff_density_rms 0.125
_refine_ls_extinction_method none
_refine_ls_goodness_of_fit_ref 1.144
_refine_ls_hydrogen_treatment mixed
_refine_ls_matrix_type full
_refine_ls_number_parameters 82
_refine_ls_number_reflns 1272
_refine_ls_number_restraints 0
_refine_ls_restrained_S_all 1.144
_refine_ls_R_factor_all 0.0229
_refine_ls_R_factor_gt 0.0229
_refine_ls_shift/su_max 0.000
_refine_ls_shift/su_mean 0.000
_refine_ls_structure_factor_coef Fsqd
_refine_ls_weighting_details 'calc w=1/[\s^2^(Fo^2^)+(0.0435P)^2^+0.4725P] where P=(Fo^2^+2Fc^2^)/3'
_refine_ls_weighting_scheme calc
_refine_ls_wR_factor_gt 0.0596
_refine_ls_wR_factor_ref 0.0596
_reflns_number_gt 1269
_reflns_number_total 1272
_reflns_threshold_expression >2sigma(I)
_cod_data_source_file b306838b.txt
_cod_data_source_block ceb78j1a
_cod_depositor_comments
;
The following automatic conversions were performed:
'_symmetry_cell_setting' value 'Trigonal' changed to 'trigonal' according
to '/home/saulius/struct/CIF-dictionaries/cif_core.dic' dictionary named
'cif_core.dic' version 2.4.1 from 2010-06-29.

Automatic conversion script
Id: cif_fix_enum 1527 2010-12-29 10:47:43Z saulius 
;
_cod_original_sg_symbol_H-M P-3
_cod_database_code 7204706

loop_
_symmetry_equiv_pos_as_xyz
'x, y, z'
'-y, x-y, z'
'-x+y, -x, z'
'-x, -y, -z'
'y, -x+y, -z'
'x-y, x, -z'

loop_
_atom_site_label
_atom_site_type_symbol
_atom_site_fract_x
_atom_site_fract_y
_atom_site_fract_z
_atom_site_U_iso_or_equiv
_atom_site_adp_type
_atom_site_occupancy
_atom_site_symmetry_multiplicity
_atom_site_calc_flag
_atom_site_refinement_flags
_atom_site_disorder_assembly
_atom_site_disorder_group
O3 O 0.6965(3) 0.6076(3) 0.4409(3) 0.0318(6) Uani 1 1 d . . .
O1A O 0.6491(3) 0.5663(3) 0.0782(3) 0.0232(5) Uani 1 1 d . . .
O1B O 0.5187(3) 0.6782(3) 0.1371(3) 0.0248(6) Uani 1 1 d . . .
C1 C 0.5545(4) 0.5798(4) 0.1562(4) 0.0186(6) Uani 1 1 d . . .
O4 O 0.8211(16) 0.8204(16) -0.1035(12) 0.105(3) Uiso 0.630(12) 1 d P . .
O5 O 0.899(3) 0.817(2) 0.643(2) 0.105(3) Uiso 0.370(12) 1 d P . .
O6 O 0.850(4) 0.881(4) 0.589(4) 0.105(3) Uiso 0.216(18) 1 d P . .
Ce1 Ce 0.6667 0.3333 0.04988(3) 0.01498(10) Uani 1 3 d S . .
O2 O 0.5120(4) 0.3510(3) 0.2654(3) 0.0284(6) Uani 1 1 d . . .
C3 C 0.5381(4) 0.5503(4) 0.4334(4) 0.0203(6) Uani 1 1 d . . .
H3 H 0.5201 0.6352 0.4376 0.036(13) Uiso 1 1 calc R . .
C2 C 0.4790(4) 0.4701(4) 0.2844(4) 0.0196(7) Uani 1 1 d . . .
H2 H 0.3702 0.4291 0.2793 0.043(16) Uiso 1 1 calc R . .

loop_
_atom_site_aniso_label
_atom_site_aniso_U_11
_atom_site_aniso_U_22
_atom_site_aniso_U_33
_atom_site_aniso_U_23
_atom_site_aniso_U_13
_atom_site_aniso_U_12
O3 0.0241(13) 0.0396(15) 0.0242(13) -0.0046(13) -0.0006(12) 0.0103(11)
O1A 0.0279(13) 0.0232(12) 0.0225(15) 0.0012(10) 0.0048(10) 0.0158(11)
O1B 0.0268(13) 0.0290(13) 0.0247(13) -0.0025(11) -0.0059(11) 0.0185(12)
C1 0.0213(15) 0.0216(16) 0.0136(14) -0.0016(14) -0.0029(13) 0.0114(13)
Ce1 0.01619(11) 0.01619(11) 0.01257(14) 0.000 0.000 0.00809(6)
O2 0.0465(17) 0.0203(13) 0.0216(13) 0.0030(11) 0.0109(12) 0.0192(12)
C3 0.0275(16) 0.0221(15) 0.0146(16) -0.0004(13) 0.0023(14) 0.0148(13)
C2 0.0211(17) 0.0231(18) 0.0161(15) 0.0004(12) 0.0022(12) 0.0123(15)

loop_
_atom_type_symbol
_atom_type_description
_atom_type_scat_dispersion_real
_atom_type_scat_dispersion_imag
_atom_type_scat_source
C C 0.0033 0.0016 'International Tables Vol C Tables 4.2.6.8 and 6.1.1.4'
H H 0.0000 0.0000 'International Tables Vol C Tables 4.2.6.8 and 6.1.1.4'
O O 0.0106 0.0060 'International Tables Vol C Tables 4.2.6.8 and 6.1.1.4'
Ce Ce -0.2486 2.6331 'International Tables Vol C Tables 4.2.6.8 and 6.1.1.4'

loop_
_geom_angle_atom_site_label_1
_geom_angle_atom_site_label_2
_geom_angle_atom_site_label_3
_geom_angle
_geom_angle_site_symmetry_1
_geom_angle_site_symmetry_3
_geom_angle_publ_flag
C1 O1A Ce1 126.2(2) . . ?
C1 O1B Ce1 125.5(2) . 4_665 ?
O1B C1 O1A 124.8(3) . . ?
O1B C1 C2 117.1(3) . . ?
O1A C1 C2 118.1(3) . . ?
O1B Ce1 O1B 79.99(11) 5 6_655 ?
O1B Ce1 O1B 79.99(11) 5 4_665 ?
O1B Ce1 O1B 79.99(11) 6_655 4_665 ?
O1B Ce1 O1A 72.75(9) 5 3_665 ?
O1B Ce1 O1A 72.18(9) 6_655 3_665 ?
O1B Ce1 O1A 143.72(9) 4_665 3_665 ?
O1B Ce1 O1A 72.18(9) 5 2_655 ?
O1B Ce1 O1A 143.72(9) 6_655 2_655 ?
O1B Ce1 O1A 72.75(9) 4_665 2_655 ?
O1A Ce1 O1A 118.99(2) 3_665 2_655 ?
O1B Ce1 O1A 143.72(9) 5 . ?
O1B Ce1 O1A 72.75(9) 6_655 . ?
O1B Ce1 O1A 72.18(9) 4_665 . ?
O1A Ce1 O1A 118.99(2) 3_665 . ?
O1A Ce1 O1A 118.99(2) 2_655 . ?
O1B Ce1 O2 133.09(10) 5 3_665 ?
O1B Ce1 O2 91.16(10) 6_655 3_665 ?
O1B Ce1 O2 143.97(10) 4_665 3_665 ?
O1A Ce1 O2 60.76(9) 3_665 3_665 ?
O1A Ce1 O2 124.87(10) 2_655 3_665 ?
O1A Ce1 O2 71.85(9) . 3_665 ?
O1B Ce1 O2 91.16(10) 5 2_655 ?
O1B Ce1 O2 143.97(10) 6_655 2_655 ?
O1B Ce1 O2 133.08(10) 4_665 2_655 ?
O1A Ce1 O2 71.85(9) 3_665 2_655 ?
O1A Ce1 O2 60.76(9) 2_655 2_655 ?
O1A Ce1 O2 124.87(10) . 2_655 ?
O2 Ce1 O2 69.62(12) 3_665 2_655 ?
O1B Ce1 O2 143.97(10) 5 . ?
O1B Ce1 O2 133.08(10) 6_655 . ?
O1B Ce1 O2 91.16(10) 4_665 . ?
O1A Ce1 O2 124.87(10) 3_665 . ?
O1A Ce1 O2 71.85(9) 2_655 . ?
O1A Ce1 O2 60.76(9) . . ?
O2 Ce1 O2 69.62(12) 3_665 . ?
O2 Ce1 O2 69.62(12) 2_655 . ?
C2 O2 Ce1 124.7(2) . . ?
O3 C3 C3 109.8(4) . 4_666 ?
O3 C3 C2 109.1(3) . . ?
C3 C3 C2 112.8(4) 4_666 . ?
O2 C2 C1 107.0(3) . . ?
O2 C2 C3 111.4(3) . . ?
C1 C2 C3 109.8(3) . . ?

loop_
_geom_bond_atom_site_label_1
_geom_bond_atom_site_label_2
_geom_bond_distance
_geom_bond_site_symmetry_2
_geom_bond_publ_flag
O3 C3 1.431(4) . ?
O1A C1 1.260(4) . ?
O1A Ce1 2.505(3) . ?
O1B C1 1.250(4) . ?
O1B Ce1 2.494(3) 4_665 ?
C1 C2 1.522(5) . ?
O5 O6 1.13(4) . ?
Ce1 O1B 2.494(3) 5 ?
Ce1 O1B 2.494(3) 6_655 ?
Ce1 O1B 2.494(3) 4_665 ?
Ce1 O1A 2.505(3) 3_665 ?
Ce1 O1A 2.505(3) 2_655 ?
Ce1 O2 2.563(3) 3_665 ?
Ce1 O2 2.563(3) 2_655 ?
Ce1 O2 2.563(3) . ?
O2 C2 1.435(5) . ?
C3 C3 1.515(7) 4_666 ?
C3 C2 1.525(4) . ?
